data_4115490
loop_
_publ_author_name
'Steven M. Reid'
'Joel T. Mague'
'Mark J. Fink'

_publ_section_title
;
 Facile Reductive Elimination of Ethane from Strained
 Dimethylpalladium(II) Complexes
;
_journal_name_full 'Journal of the American Chemical Society'
_journal_page_first 4081
_journal_page_last 4082
_journal_paper_doi 10.1021/ja0056062
_journal_volume 123
_journal_year 2001
_chemical_formula_moiety '(((C6 H11)2 P)2 C H2)2 Pd2'
_chemical_formula_sum 'C50 H92 P4 Pd2'
_chemical_formula_weight 1029.92
_chemical_name_systematic
; 
 Mu-bis(bis(dicyclohexylphosphino)methane)dipalladium(Pd-Pd) 
;
_space_group_IT_number 14
_symmetry_cell_setting monoclinic
_symmetry_space_group_name_Hall '-P 2yn'
_symmetry_space_group_name_H-M 'P 1 21/n 1'
_atom_sites_solution_hydrogens geom
_atom_sites_solution_primary Patterson
_atom_sites_solution_secondary difmap
_audit_creation_method SHELXL-97
_cell_angle_alpha 90.00
_cell_angle_beta 105.713(10)
_cell_angle_gamma 90.00
_cell_formula_units_Z 4
_cell_length_a 16.3049(14)
_cell_length_b 19.636(2)
_cell_length_c 16.8965(18)
_cell_measurement_reflns_used 25
_cell_measurement_temperature 293(2)
_cell_measurement_theta_max 23.69
_cell_measurement_theta_min 19.07
_cell_volume 5207.5(9)
_computing_cell_refinement 'CAD-4 Software (Enraf-Nonius, 1989)'
_computing_data_collection 'CAD-4 Software (Enraf-Nonius, 1989)'
_computing_data_reduction 'XCAD4 (Harms & Wocadlo, 1987)'
_computing_molecular_graphics 'SHELXTL (Bruker AXS, 1997)'
_computing_publication_material 'SHELXTL (Bruker AXS, 1997)'
_computing_structure_refinement 'SHELXL-97 (Sheldrick, 1997)'
_computing_structure_solution 'SHELXS-97 (Sheldrick, 1990)'
_diffrn_ambient_temperature 293(2)
_diffrn_measured_fraction_theta_full 0.998
_diffrn_measured_fraction_theta_max 0.998
_diffrn_measurement_device_type 'Enraf-Nonius CAD-4'
_diffrn_measurement_method '\q/2\q scans'
_diffrn_radiation_monochromator graphite
_diffrn_radiation_source 'fine-focus sealed tube'
_diffrn_radiation_type MoK\a
_diffrn_radiation_wavelength 0.71073
_diffrn_reflns_av_R_equivalents 0.0362
_diffrn_reflns_av_sigmaI/netI 0.0990
_diffrn_reflns_limit_h_max 19
_diffrn_reflns_limit_h_min 0
_diffrn_reflns_limit_k_max 23
_diffrn_reflns_limit_k_min 0
_diffrn_reflns_limit_l_max 19
_diffrn_reflns_limit_l_min -20
_diffrn_reflns_number 9590
_diffrn_reflns_theta_full 25.09
_diffrn_reflns_theta_max 25.09
_diffrn_reflns_theta_min 1.54
_diffrn_standards_decay_% 17.6
_diffrn_standards_interval_time 120
_diffrn_standards_number 2
_exptl_absorpt_coefficient_mu 0.844
_exptl_absorpt_correction_T_max 0.6081
_exptl_absorpt_correction_T_min 0.5511
_exptl_absorpt_correction_type empirical
_exptl_absorpt_process_details '\y scans (Northe, et al., 1968)'
_exptl_crystal_colour 'Dark orange-red'
_exptl_crystal_density_diffrn 1.314
_exptl_crystal_description Block
_exptl_crystal_F_000 2176
_exptl_crystal_size_max 0.63
_exptl_crystal_size_mid 0.46
_exptl_crystal_size_min 0.43
_refine_diff_density_max 0.657
_refine_diff_density_min -0.546
_refine_diff_density_rms 0.079
_refine_ls_extinction_method none
_refine_ls_goodness_of_fit_ref 1.061
_refine_ls_hydrogen_treatment riding
_refine_ls_matrix_type full
_refine_ls_number_parameters 505
_refine_ls_number_reflns 9245
_refine_ls_number_restraints 0
_refine_ls_restrained_S_all 1.061
_refine_ls_R_factor_all 0.1303
_refine_ls_R_factor_gt 0.0386
_refine_ls_shift/su_max 0.002
_refine_ls_shift/su_mean 0.000
_refine_ls_structure_factor_coef Fsqd
_refine_ls_weighting_details 'calc w=1/[\s^2^(Fo^2^)+(0.0502P)^2^+0.0000P] where P=(Fo^2^+2Fc^2^)/3'
_refine_ls_weighting_scheme calc
_refine_ls_wR_factor_gt 0.0948
_refine_ls_wR_factor_ref 0.1112
_reflns_number_gt 5309
_reflns_number_total 9245
_reflns_threshold_expression >2sigma(I)
_cod_data_source_file ja0056062_2.cif
_cod_data_source_block mjf225
_cod_database_code 4115490

loop_
_symmetry_equiv_pos_as_xyz
'x, y, z'
'-x+1/2, y+1/2, -z+1/2'
'-x, -y, -z'
'x-1/2, -y-1/2, z-1/2'

loop_
_atom_site_label
_atom_site_type_symbol
_atom_site_fract_x
_atom_site_fract_y
_atom_site_fract_z
_atom_site_U_iso_or_equiv
_atom_site_adp_type
_atom_site_occupancy
_atom_site_symmetry_multiplicity
_atom_site_calc_flag
_atom_site_refinement_flags
Pd1 Pd 0.60093(2) 0.71218(2) 0.36914(2) 0.04990(12) Uani 1 1 d .
Pd2 Pd 0.76208(2) 0.76466(2) 0.46111(2) 0.04783(12) Uani 1 1 d .
P1 P 0.66985(8) 0.68311(7) 0.27409(7) 0.0506(3) Uani 1 1 d .
P2 P 0.53260(7) 0.74392(6) 0.46300(7) 0.0382(3) Uani 1 1 d .
P3 P 0.68678(7) 0.84393(6) 0.51108(7) 0.0355(3) Uani 1 1 d .
P4 P 0.83743(8) 0.68479(7) 0.41437(8) 0.0493(3) Uani 1 1 d .
C1 C 0.7747(3) 0.6418(3) 0.3192(3) 0.0703(17) Uani 1 1 d .
H1A H 0.7655 0.5946 0.3317 0.077 Uiso 1 1 calc R
H1B H 0.8073 0.6421 0.2789 0.077 Uiso 1 1 calc R
C2 C 0.6197(3) 0.6205(3) 0.1915(3) 0.0621(15) Uani 1 1 d .
H2 H 0.6593 0.6124 0.1580 0.068 Uiso 1 1 calc R
C3 C 0.6038(4) 0.5539(3) 0.2285(4) 0.088(2) Uani 1 1 d .
H3A H 0.5691 0.5617 0.2660 0.096 Uiso 1 1 calc R
H3B H 0.6577 0.5348 0.2597 0.096 Uiso 1 1 calc R
C4 C 0.5588(5) 0.5031(4) 0.1626(5) 0.119(3) Uani 1 1 d .
H4A H 0.5966 0.4911 0.1292 0.131 Uiso 1 1 calc R
H4B H 0.5466 0.4619 0.1890 0.131 Uiso 1 1 calc R
C5 C 0.4773(5) 0.5309(5) 0.1081(6) 0.145(4) Uani 1 1 d .
H5A H 0.4535 0.4985 0.0646 0.159 Uiso 1 1 calc R
H5B H 0.4365 0.5372 0.1399 0.159 Uiso 1 1 calc R
C6 C 0.4922(5) 0.5968(5) 0.0715(5) 0.130(4) Uani 1 1 d .
H6A H 0.4379 0.6155 0.0405 0.143 Uiso 1 1 calc R
H6B H 0.5264 0.5890 0.0335 0.143 Uiso 1 1 calc R
C7 C 0.5372(4) 0.6487(4) 0.1360(4) 0.086(2) Uani 1 1 d .
H7A H 0.5496 0.6893 0.1086 0.095 Uiso 1 1 calc R
H7B H 0.4997 0.6615 0.1692 0.095 Uiso 1 1 calc R
C8 C 0.7043(4) 0.7555(3) 0.2215(3) 0.0683(16) Uani 1 1 d .
H8 H 0.7545 0.7731 0.2624 0.075 Uiso 1 1 calc R
C9 C 0.6481(5) 0.8129(4) 0.2036(4) 0.096(2) Uani 1 1 d .
H9A H 0.6302 0.8245 0.2522 0.106 Uiso 1 1 calc R
H9B H 0.5977 0.8007 0.1604 0.106 Uiso 1 1 calc R
C10 C 0.6917(5) 0.8771(3) 0.1756(4) 0.098(2) Uani 1 1 d .
H10A H 0.6511 0.9142 0.1610 0.108 Uiso 1 1 calc R
H10B H 0.7394 0.8922 0.2200 0.108 Uiso 1 1 calc R
C11 C 0.7223(6) 0.8564(5) 0.1018(5) 0.132(3) Uani 1 1 d .
H11A H 0.6734 0.8456 0.0562 0.145 Uiso 1 1 calc R
H11B H 0.7520 0.8944 0.0854 0.145 Uiso 1 1 calc R
C12 C 0.7773(7) 0.7994(4) 0.1191(6) 0.138(4) Uani 1 1 d .
H12A H 0.8284 0.8121 0.1612 0.152 Uiso 1 1 calc R
H12B H 0.7941 0.7878 0.0699 0.152 Uiso 1 1 calc R
C13 C 0.7388(5) 0.7368(3) 0.1477(4) 0.087(2) Uani 1 1 d .
H13A H 0.7818 0.7016 0.1638 0.096 Uiso 1 1 calc R
H13B H 0.6929 0.7193 0.1031 0.096 Uiso 1 1 calc R
C14 C 0.9379(4) 0.7092(3) 0.3889(4) 0.0776(18) Uani 1 1 d .
H14 H 0.9750 0.7120 0.4451 0.085 Uiso 1 1 calc R
C15 C 0.9853(4) 0.6541(3) 0.3574(4) 0.0810(19) Uani 1 1 d .
H15A H 1.0028 0.6194 0.3995 0.089 Uiso 1 1 calc R
H15B H 0.9469 0.6329 0.3097 0.089 Uiso 1 1 calc R
C16 C 1.0615(7) 0.6792(5) 0.3346(8) 0.201(6) Uani 1 1 d .
H16A H 1.1098 0.6692 0.3811 0.221 Uiso 1 1 calc R
H16B H 1.0675 0.6504 0.2899 0.221 Uiso 1 1 calc R
C17 C 1.0722(5) 0.7408(5) 0.3130(7) 0.136(3) Uani 1 1 d .
H17A H 1.0537 0.7430 0.2535 0.150 Uiso 1 1 calc R
H17B H 1.1328 0.7504 0.3295 0.150 Uiso 1 1 calc R
C18 C 1.0281(5) 0.7958(4) 0.3458(6) 0.120(3) Uani 1 1 d .
H18A H 1.0142 0.8323 0.3057 0.132 Uiso 1 1 calc R
H18B H 1.0670 0.8141 0.3952 0.132 Uiso 1 1 calc R
C19 C 0.9475(6) 0.7731(4) 0.3658(10) 0.215(7) Uani 1 1 d .
H19A H 0.9397 0.8027 0.4091 0.236 Uiso 1 1 calc R
H19B H 0.9007 0.7823 0.3176 0.236 Uiso 1 1 calc R
C20 C 0.8713(3) 0.6100(3) 0.4825(3) 0.0570(13) Uani 1 1 d .
H20 H 0.8975 0.5771 0.4532 0.063 Uiso 1 1 calc R
C21 C 0.7983(4) 0.5763(4) 0.5022(4) 0.101(2) Uani 1 1 d .
H21A H 0.7577 0.5617 0.4518 0.111 Uiso 1 1 calc R
H21B H 0.7698 0.6086 0.5293 0.111 Uiso 1 1 calc R
C22 C 0.8283(6) 0.5135(4) 0.5594(5) 0.123(3) Uani 1 1 d .
H22A H 0.7795 0.4929 0.5725 0.135 Uiso 1 1 calc R
H22B H 0.8530 0.4798 0.5306 0.135 Uiso 1 1 calc R
C23 C 0.8929(5) 0.5337(5) 0.6375(4) 0.122(3) Uani 1 1 d .
H23A H 0.8674 0.5648 0.6686 0.134 Uiso 1 1 calc R
H23B H 0.9124 0.4937 0.6710 0.134 Uiso 1 1 calc R
C24 C 0.9641(5) 0.5662(5) 0.6173(4) 0.124(3) Uani 1 1 d .
H24A H 0.9919 0.5335 0.5901 0.136 Uiso 1 1 calc R
H24B H 1.0051 0.5806 0.6675 0.136 Uiso 1 1 calc R
C25 C 0.9359(4) 0.6287(3) 0.5606(4) 0.088(2) Uani 1 1 d .
H25A H 0.9119 0.6628 0.5894 0.097 Uiso 1 1 calc R
H25B H 0.9853 0.6484 0.5477 0.097 Uiso 1 1 calc R
C26 C 0.5886(3) 0.8125(2) 0.5330(2) 0.0409(11) Uani 1 1 d .
H26A H 0.5498 0.8505 0.5296 0.045 Uiso 1 1 calc R
H26B H 0.6029 0.7955 0.5890 0.045 Uiso 1 1 calc R
C27 C 0.4220(3) 0.7767(2) 0.4243(3) 0.0431(11) Uani 1 1 d .
H27 H 0.3869 0.7365 0.4041 0.047 Uiso 1 1 calc R
C28 C 0.4114(3) 0.8228(3) 0.3493(3) 0.0623(14) Uani 1 1 d .
H28A H 0.4337 0.7999 0.3086 0.069 Uiso 1 1 calc R
H28B H 0.4436 0.8644 0.3655 0.069 Uiso 1 1 calc R
C29 C 0.3170(4) 0.8400(3) 0.3118(4) 0.0803(18) Uani 1 1 d .
H29A H 0.3121 0.8713 0.2664 0.088 Uiso 1 1 calc R
H29B H 0.2866 0.7987 0.2900 0.088 Uiso 1 1 calc R
C30 C 0.2765(4) 0.8709(3) 0.3720(4) 0.0770(18) Uani 1 1 d .
H30A H 0.2163 0.8780 0.3462 0.085 Uiso 1 1 calc R
H30B H 0.3022 0.9149 0.3892 0.085 Uiso 1 1 calc R
C31 C 0.2875(3) 0.8252(3) 0.4463(3) 0.0661(15) Uani 1 1 d .
H31A H 0.2569 0.7829 0.4297 0.073 Uiso 1 1 calc R
H31B H 0.2633 0.8472 0.4862 0.073 Uiso 1 1 calc R
C32 C 0.3816(3) 0.8097(3) 0.4859(3) 0.0588(14) Uani 1 1 d .
H32A H 0.4114 0.8516 0.5061 0.065 Uiso 1 1 calc R
H32B H 0.3868 0.7794 0.5324 0.065 Uiso 1 1 calc R
C33 C 0.5233(3) 0.6815(2) 0.5428(3) 0.0395(10) Uani 1 1 d .
H33 H 0.5065 0.7064 0.5861 0.043 Uiso 1 1 calc R
C34 C 0.4580(3) 0.6262(2) 0.5116(3) 0.0533(13) Uani 1 1 d .
H34A H 0.4715 0.6026 0.4663 0.059 Uiso 1 1 calc R
H34B H 0.4022 0.6468 0.4910 0.059 Uiso 1 1 calc R
C35 C 0.4555(3) 0.5754(3) 0.5783(3) 0.0686(16) Uani 1 1 d .
H35A H 0.4350 0.5979 0.6204 0.075 Uiso 1 1 calc R
H35B H 0.4157 0.5392 0.5549 0.075 Uiso 1 1 calc R
C36 C 0.5421(4) 0.5447(3) 0.6172(4) 0.0757(17) Uani 1 1 d .
H36A H 0.5386 0.5154 0.6624 0.083 Uiso 1 1 calc R
H36B H 0.5593 0.5170 0.5770 0.083 Uiso 1 1 calc R
C37 C 0.6083(4) 0.5990(3) 0.6487(3) 0.0698(16) Uani 1 1 d .
H37A H 0.6638 0.5780 0.6692 0.077 Uiso 1 1 calc R
H37B H 0.5952 0.6231 0.6940 0.077 Uiso 1 1 calc R
C38 C 0.6107(3) 0.6492(3) 0.5811(3) 0.0584(14) Uani 1 1 d .
H38A H 0.6297 0.6259 0.5386 0.064 Uiso 1 1 calc R
H38B H 0.6515 0.6849 0.6036 0.064 Uiso 1 1 calc R
C39 C 0.6459(3) 0.9136(2) 0.4364(3) 0.0442(11) Uani 1 1 d .
H39 H 0.6111 0.8906 0.3872 0.049 Uiso 1 1 calc R
C40 C 0.5884(3) 0.9670(3) 0.4558(3) 0.0606(14) Uani 1 1 d .
H40A H 0.6197 0.9940 0.5023 0.067 Uiso 1 1 calc R
H40B H 0.5411 0.9453 0.4705 0.067 Uiso 1 1 calc R
C41 C 0.5540(4) 1.0139(3) 0.3807(3) 0.0698(16) Uani 1 1 d .
H41A H 0.5193 0.9874 0.3355 0.077 Uiso 1 1 calc R
H41B H 0.5182 1.0489 0.3945 0.077 Uiso 1 1 calc R
C42 C 0.6253(4) 1.0467(3) 0.3546(4) 0.0844(19) Uani 1 1 d .
H42A H 0.6021 1.0747 0.3064 0.093 Uiso 1 1 calc R
H42B H 0.6575 1.0760 0.3983 0.093 Uiso 1 1 calc R
C43 C 0.6815(4) 0.9953(3) 0.3357(4) 0.089(2) Uani 1 1 d .
H43A H 0.7283 1.0178 0.3210 0.098 Uiso 1 1 calc R
H43B H 0.6503 0.9691 0.2885 0.098 Uiso 1 1 calc R
C44 C 0.7182(3) 0.9462(3) 0.4089(3) 0.0677(16) Uani 1 1 d .
H44A H 0.7519 0.9111 0.3922 0.075 Uiso 1 1 calc R
H44B H 0.7549 0.9713 0.4543 0.075 Uiso 1 1 calc R
C45 C 0.7417(3) 0.8853(2) 0.6106(2) 0.0410(11) Uani 1 1 d .
H45 H 0.7790 0.9204 0.5980 0.045 Uiso 1 1 calc R
C46 C 0.6874(3) 0.9200(3) 0.6583(3) 0.0528(13) Uani 1 1 d .
H46A H 0.6480 0.8871 0.6704 0.058 Uiso 1 1 calc R
H46B H 0.6542 0.9557 0.6247 0.058 Uiso 1 1 calc R
C47 C 0.7409(3) 0.9508(3) 0.7387(3) 0.0667(15) Uani 1 1 d .
H47A H 0.7774 0.9861 0.7267 0.073 Uiso 1 1 calc R
H47B H 0.7037 0.9715 0.7679 0.073 Uiso 1 1 calc R
C48 C 0.7950(4) 0.8969(3) 0.7920(3) 0.0659(15) Uani 1 1 d .
H48A H 0.8293 0.9175 0.8423 0.072 Uiso 1 1 calc R
H48B H 0.7585 0.8629 0.8067 0.072 Uiso 1 1 calc R
C49 C 0.8521(3) 0.8635(3) 0.7466(3) 0.0676(16) Uani 1 1 d .
H49A H 0.8851 0.8279 0.7804 0.074 Uiso 1 1 calc R
H49B H 0.8915 0.8970 0.7357 0.074 Uiso 1 1 calc R
C50 C 0.7995(3) 0.8332(3) 0.6656(3) 0.0633(14) Uani 1 1 d .
H50A H 0.8378 0.8141 0.6363 0.070 Uiso 1 1 calc R
H50B H 0.7649 0.7964 0.6773 0.070 Uiso 1 1 calc R

loop_
_atom_site_aniso_label
_atom_site_aniso_U_11
_atom_site_aniso_U_22
_atom_site_aniso_U_33
_atom_site_aniso_U_23
_atom_site_aniso_U_13
_atom_site_aniso_U_12
Pd1 0.0551(2) 0.0589(3) 0.0402(2) -0.01231(18) 0.02072(17) -0.00585(19)
Pd2 0.0477(2) 0.0489(2) 0.0471(2) -0.00916(18) 0.01313(17) 0.00724(18)
P1 0.0500(8) 0.0633(9) 0.0394(7) -0.0127(6) 0.0134(6) 0.0036(7)
P2 0.0413(6) 0.0390(7) 0.0364(6) -0.0043(5) 0.0140(5) -0.0078(5)
P3 0.0363(6) 0.0341(6) 0.0367(6) -0.0022(5) 0.0108(5) -0.0018(5)
P4 0.0493(7) 0.0513(8) 0.0465(7) -0.0081(6) 0.0115(6) 0.0092(6)
C1 0.073(4) 0.074(4) 0.053(3) -0.025(3) -0.001(3) 0.022(3)
C2 0.055(3) 0.083(4) 0.051(3) -0.030(3) 0.019(3) -0.002(3)
C3 0.086(5) 0.089(5) 0.098(5) -0.038(4) 0.041(4) -0.020(4)
C4 0.111(6) 0.107(6) 0.153(7) -0.068(6) 0.061(6) -0.036(5)
C5 0.081(6) 0.192(11) 0.163(9) -0.124(9) 0.038(6) -0.038(7)
C6 0.076(5) 0.202(10) 0.098(6) -0.089(7) -0.002(4) 0.000(6)
C7 0.062(4) 0.124(6) 0.064(4) -0.034(4) 0.002(3) 0.005(4)
C8 0.075(4) 0.079(4) 0.061(3) 0.001(3) 0.037(3) 0.012(3)
C9 0.108(5) 0.118(6) 0.071(4) 0.017(4) 0.038(4) 0.042(5)
C10 0.147(7) 0.076(5) 0.090(5) 0.028(4) 0.063(5) 0.029(4)
C11 0.176(9) 0.138(8) 0.110(6) 0.059(6) 0.087(6) 0.039(7)
C12 0.196(10) 0.132(7) 0.135(7) 0.014(6) 0.128(8) 0.018(7)
C13 0.117(6) 0.086(5) 0.079(4) -0.001(4) 0.063(4) 0.005(4)
C14 0.098(5) 0.051(3) 0.107(5) 0.007(3) 0.068(4) 0.011(3)
C15 0.083(4) 0.075(4) 0.106(5) -0.016(4) 0.062(4) 0.004(3)
C16 0.258(13) 0.086(6) 0.373(17) 0.018(8) 0.283(13) 0.002(7)
C17 0.088(6) 0.127(8) 0.221(11) 0.004(8) 0.089(7) -0.014(5)
C18 0.086(5) 0.077(5) 0.211(10) 0.019(6) 0.064(6) -0.013(4)
C19 0.137(9) 0.083(7) 0.50(2) -0.002(9) 0.208(12) -0.009(6)
C20 0.047(3) 0.064(4) 0.062(3) -0.007(3) 0.018(3) -0.002(3)
C21 0.072(4) 0.123(6) 0.108(6) 0.002(5) 0.025(4) -0.008(4)
C22 0.157(8) 0.089(6) 0.132(7) 0.029(5) 0.055(6) -0.023(6)
C23 0.136(7) 0.156(8) 0.078(5) 0.034(5) 0.037(5) 0.000(6)
C24 0.098(6) 0.172(9) 0.088(5) 0.043(6) 0.003(5) -0.013(6)
C25 0.080(4) 0.094(5) 0.076(4) 0.015(4) -0.004(4) -0.016(4)
C26 0.047(3) 0.042(3) 0.036(2) -0.006(2) 0.016(2) -0.008(2)
C27 0.045(3) 0.040(3) 0.038(2) 0.000(2) 0.000(2) -0.006(2)
C28 0.067(4) 0.066(4) 0.053(3) 0.017(3) 0.015(3) -0.002(3)
C29 0.083(4) 0.087(5) 0.067(4) 0.031(4) 0.013(3) 0.012(4)
C30 0.065(4) 0.055(4) 0.098(5) 0.011(3) 0.000(3) 0.011(3)
C31 0.047(3) 0.085(4) 0.065(3) -0.006(3) 0.013(3) 0.005(3)
C32 0.051(3) 0.071(4) 0.054(3) 0.000(3) 0.014(3) 0.010(3)
C33 0.044(3) 0.037(3) 0.040(2) -0.001(2) 0.015(2) -0.005(2)
C34 0.048(3) 0.049(3) 0.063(3) 0.001(3) 0.015(2) -0.007(2)
C35 0.067(4) 0.055(4) 0.083(4) 0.017(3) 0.019(3) -0.014(3)
C36 0.092(5) 0.057(4) 0.079(4) 0.028(3) 0.023(4) 0.007(3)
C37 0.077(4) 0.058(4) 0.067(4) 0.012(3) 0.008(3) 0.007(3)
C38 0.052(3) 0.059(3) 0.059(3) 0.007(3) 0.006(3) 0.005(3)
C39 0.043(3) 0.045(3) 0.047(3) 0.005(2) 0.016(2) 0.001(2)
C40 0.065(3) 0.058(3) 0.064(3) 0.005(3) 0.027(3) 0.006(3)
C41 0.076(4) 0.062(4) 0.067(4) 0.015(3) 0.012(3) 0.022(3)
C42 0.117(5) 0.059(4) 0.085(4) 0.031(3) 0.041(4) 0.013(4)
C43 0.102(5) 0.096(5) 0.086(4) 0.038(4) 0.055(4) 0.009(4)
C44 0.066(4) 0.065(4) 0.082(4) 0.024(3) 0.037(3) 0.002(3)
C45 0.040(3) 0.044(3) 0.037(2) 0.006(2) 0.007(2) -0.001(2)
C46 0.054(3) 0.058(3) 0.042(3) -0.011(2) 0.004(2) 0.003(2)
C47 0.068(4) 0.076(4) 0.051(3) -0.021(3) 0.006(3) -0.003(3)
C48 0.075(4) 0.080(4) 0.035(3) 0.001(3) 0.003(3) -0.007(3)
C49 0.059(3) 0.089(4) 0.045(3) 0.009(3) -0.003(3) 0.008(3)
C50 0.070(4) 0.067(4) 0.047(3) -0.001(3) 0.008(3) 0.009(3)

loop_
_atom_type_symbol
_atom_type_description
_atom_type_scat_dispersion_real
_atom_type_scat_dispersion_imag
_atom_type_scat_source
C C 0.0033 0.0016 'International Tables Vol C Tables 4.2.6.8 and 6.1.1.4'
H H 0.0000 0.0000 'International Tables Vol C Tables 4.2.6.8 and 6.1.1.4'
P P 0.1023 0.0942 'International Tables Vol C Tables 4.2.6.8 and 6.1.1.4'
Pd Pd -0.9988 1.0072 'International Tables Vol C Tables 4.2.6.8 and 6.1.1.4'

loop_
_geom_angle_atom_site_label_1
_geom_angle_atom_site_label_2
_geom_angle_atom_site_label_3
_geom_angle
P2 Pd1 P1 178.56(5)
P2 Pd1 Pd2 94.27(3)
P1 Pd1 Pd2 85.24(4)
P4 Pd2 P3 178.68(5)
P4 Pd2 Pd1 93.81(4)
P3 Pd2 Pd1 86.53(3)
C8 P1 C1 99.7(3)
C8 P1 C2 106.0(3)
C1 P1 C2 100.7(2)
C8 P1 Pd1 114.93(17)
C1 P1 Pd1 113.38(18)
C2 P1 Pd1 119.53(17)
C33 P2 C27 102.8(2)
C33 P2 C26 97.98(19)
C27 P2 C26 103.6(2)
C33 P2 Pd1 118.67(15)
C27 P2 Pd1 117.70(15)
C26 P2 Pd1 113.30(14)
C26 P3 C39 102.2(2)
C26 P3 C45 101.27(19)
C39 P3 C45 106.8(2)
C26 P3 Pd2 115.42(15)
C39 P3 Pd2 112.38(14)
C45 P3 Pd2 117.13(14)
C20 P4 C1 100.3(3)
C20 P4 C14 102.4(3)
C1 P4 C14 103.2(3)
C20 P4 Pd2 115.51(17)
C1 P4 Pd2 113.18(17)
C14 P4 Pd2 119.75(19)
P4 C1 P1 112.7(3)
C3 C2 C7 110.4(5)
C3 C2 P1 110.6(4)
C7 C2 P1 110.8(4)
C2 C3 C4 111.7(6)
C5 C4 C3 112.4(6)
C6 C5 C4 110.8(7)
C5 C6 C7 112.8(7)
C2 C7 C6 111.8(6)
C9 C8 C13 111.7(5)
C9 C8 P1 116.6(4)
C13 C8 P1 115.5(4)
C8 C9 C10 112.1(6)
C11 C10 C9 107.9(6)
C12 C11 C10 111.9(6)
C11 C12 C13 114.4(7)
C12 C13 C8 109.7(5)
C19 C14 C15 117.3(6)
C19 C14 P4 119.2(5)
C15 C14 P4 117.6(4)
C16 C15 C14 113.5(6)
C17 C16 C15 125.0(8)
C16 C17 C18 117.5(8)
C17 C18 C19 114.0(7)
C14 C19 C18 121.4(7)
C21 C20 C25 109.2(5)
C21 C20 P4 111.9(4)
C25 C20 P4 112.0(4)
C20 C21 C22 110.9(6)
C23 C22 C21 111.2(7)
C24 C23 C22 109.0(6)
C23 C24 C25 112.0(7)
C20 C25 C24 111.9(5)
P3 C26 P2 114.7(2)
C32 C27 C28 110.1(4)
C32 C27 P2 117.8(3)
C28 C27 P2 112.2(3)
C27 C28 C29 110.4(4)
C30 C29 C28 112.9(5)
C29 C30 C31 110.5(5)
C30 C31 C32 111.1(5)
C27 C32 C31 110.8(4)
C34 C33 C38 109.7(4)
C34 C33 P2 114.1(3)
C38 C33 P2 109.3(3)
C33 C34 C35 111.8(4)
C36 C35 C34 112.1(4)
C37 C36 C35 111.5(5)
C36 C37 C38 110.8(4)
C37 C38 C33 112.1(4)
C40 C39 C44 110.7(4)
C40 C39 P3 119.8(3)
C44 C39 P3 110.6(3)
C39 C40 C41 110.3(4)
C42 C41 C40 111.1(5)
C43 C42 C41 110.6(5)
C42 C43 C44 112.6(5)
C39 C44 C43 110.0(4)
C46 C45 C50 109.4(4)
C46 C45 P3 118.1(3)
C50 C45 P3 109.0(3)
C45 C46 C47 112.2(4)
C48 C47 C46 110.8(4)
C49 C48 C47 110.0(4)
C48 C49 C50 110.6(4)
C45 C50 C49 112.9(4)

loop_
_geom_bond_atom_site_label_1
_geom_bond_atom_site_label_2
_geom_bond_distance
Pd1 P2 2.2587(12)
Pd1 P1 2.2683(13)
Pd1 Pd2 2.8582(6)
Pd2 P4 2.2624(13)
Pd2 P3 2.2813(12)
P1 C8 1.843(6)
P1 C1 1.859(5)
P1 C2 1.873(5)
P2 C33 1.858(4)
P2 C27 1.859(5)
P2 C26 1.860(4)
P3 C26 1.844(4)
P3 C39 1.858(4)
P3 C45 1.863(4)
P4 C20 1.854(5)
P4 C1 1.859(5)
P4 C14 1.865(6)
C2 C3 1.503(8)
C2 C7 1.520(7)
C3 C4 1.526(8)
C4 C5 1.501(11)
C5 C6 1.483(12)
C6 C7 1.526(9)
C8 C9 1.432(8)
C8 C13 1.544(7)
C9 C10 1.581(9)
C10 C11 1.518(9)
C11 C12 1.414(10)
C12 C13 1.518(9)
C14 C19 1.337(9)
C14 C15 1.508(7)
C15 C16 1.482(9)
C16 C17 1.288(11)
C17 C18 1.486(10)
C18 C19 1.510(9)
C20 C21 1.477(8)
C20 C25 1.494(7)
C21 C22 1.562(9)
C22 C23 1.503(9)
C23 C24 1.444(9)
C24 C25 1.549(9)
C27 C32 1.519(6)
C27 C28 1.528(6)
C28 C29 1.535(7)
C29 C30 1.485(8)
C30 C31 1.515(7)
C31 C32 1.529(7)
C33 C34 1.511(6)
C33 C38 1.533(6)
C34 C35 1.516(6)
C35 C36 1.512(7)
C36 C37 1.507(7)
C37 C38 1.517(7)
C39 C40 1.502(6)
C39 C44 1.520(6)
C40 C41 1.544(7)
C41 C42 1.496(8)
C42 C43 1.455(8)
C43 C44 1.554(7)
C45 C46 1.511(6)
C45 C50 1.525(6)
C46 C47 1.525(6)
C47 C48 1.509(7)
C48 C49 1.509(7)
C49 C50 1.525(6)

loop_
_geom_torsion_atom_site_label_1
_geom_torsion_atom_site_label_2
_geom_torsion_atom_site_label_3
_geom_torsion_atom_site_label_4
_geom_torsion
P1 Pd1 Pd2 P3 148.50(5)
P2 Pd1 Pd2 P4 148.59(5)
